data_7058692
loop_
_publ_author_name
'Pog\'any, Luk\'a\<s'
'Brach\<nakov\'a, Barbora'
'Mas\'arov\'a, Petra'
'Moncol, J\'an'
'Pavlik, J\'an'
'G\'al, Miroslav'
'Maz\'ur, Milan'
'Herchel, Radovan'
'Nemec, Ivan'
'\<Salitro\<s, Ivan'

_publ_section_title
;
 Impact of the Schiff base ligand substituents on the solid state and
 solution properties of eleven iron(iii) complexes
;
_journal_issue 35
_journal_name_full 'New Journal of Chemistry'
_journal_page_first 13916
_journal_paper_doi 10.1039/C9NJ03087E
_journal_volume 43
_journal_year 2019
_chemical_formula_moiety 'C21 H23 Br2 Cl Fe N3 O4'
_chemical_formula_sum 'C21 H23 Br2 Cl Fe N3 O4'
_chemical_formula_weight 632.54
_space_group_crystal_system monoclinic
_space_group_IT_number 14
_space_group_name_Hall '-P 2yn'
_space_group_name_H-M_alt 'P 1 21/n 1'
_symmetry_space_group_name_Hall '-P 2yn'
_symmetry_space_group_name_H-M 'P 1 21/n 1'
_atom_sites_solution_hydrogens mixed
_atom_sites_solution_primary dual
_audit_creation_date 2018-12-11
_audit_creation_method
;
Olex2 1.2
(compiled 2017.08.10 svn.r3458 for OlexSys, GUI svn.r5506)
;
_audit_update_record
;
2019-01-18 deposited with the CCDC.    2019-07-29 downloaded from the CCDC.
;
_cell_angle_alpha 90
_cell_angle_beta 114.409(9)
_cell_angle_gamma 90
_cell_formula_units_Z 4
_cell_length_a 12.1850(10)
_cell_length_b 16.5136(9)
_cell_length_c 13.1192(9)
_cell_measurement_reflns_used 4446
_cell_measurement_temperature 100
_cell_measurement_theta_max 27.865
_cell_measurement_theta_min 4.086
_cell_volume 2403.9(3)
_computing_cell_refinement CrysAlisPro
_computing_data_collection '(CrysAlisPro; Agilent, 2012)'
_computing_data_reduction CrysAlisPro
_computing_molecular_graphics 'Olex2 (Dolomanov et al., 2009)'
_computing_publication_material 'Olex2 (Dolomanov et al., 2009)'
_computing_structure_refinement 'ShelXL (Sheldrick, 2015)'
_computing_structure_solution 'ShelXT (Sheldrick, 2015)'
_diffrn_ambient_temperature 100
_diffrn_detector_area_resol_mean 8
_diffrn_measured_fraction_theta_full 0.997
_diffrn_measured_fraction_theta_max 0.996
_diffrn_measurement_device_type 'Xcalibur, Sapphire2, large Be window'
_diffrn_measurement_method '\w scans'
_diffrn_radiation_monochromator graphite
_diffrn_radiation_type MoK\a
_diffrn_radiation_wavelength 0.71073
_diffrn_reflns_av_R_equivalents 0.0315
_diffrn_reflns_av_unetI/netI 0.0653
_diffrn_reflns_Laue_measured_fraction_full 0.997
_diffrn_reflns_Laue_measured_fraction_max 0.996
_diffrn_reflns_limit_h_max 14
_diffrn_reflns_limit_h_min -15
_diffrn_reflns_limit_k_max 9
_diffrn_reflns_limit_k_min -20
_diffrn_reflns_limit_l_max 13
_diffrn_reflns_limit_l_min -16
_diffrn_reflns_number 9330
_diffrn_reflns_point_group_measured_fraction_full 0.997
_diffrn_reflns_point_group_measured_fraction_max 0.996
_diffrn_reflns_theta_full 25.242
_diffrn_reflns_theta_max 26.371
_diffrn_reflns_theta_min 2.977
_diffrn_source 'fine-focus sealed tube'
_exptl_absorpt_coefficient_mu 4.096
_exptl_absorpt_correction_T_max 0.686
_exptl_absorpt_correction_T_min 0.224
_exptl_absorpt_correction_type multi-scan
_exptl_absorpt_process_details 'CrysAlisPro, Agilent Technologies'
_exptl_crystal_colour 'dark red'
_exptl_crystal_colour_modifier dark
_exptl_crystal_colour_primary red
_exptl_crystal_density_diffrn 1.748
_exptl_crystal_description block
_exptl_crystal_F_000 1260
_exptl_crystal_size_max 0.4
_exptl_crystal_size_mid 0.14
_exptl_crystal_size_min 0.06
_refine_diff_density_max 0.502
_refine_diff_density_min -0.589
_refine_diff_density_rms 0.081
_refine_ls_extinction_method none
_refine_ls_goodness_of_fit_ref 1.019
_refine_ls_hydrogen_treatment mixed
_refine_ls_matrix_type full
_refine_ls_number_parameters 294
_refine_ls_number_reflns 4904
_refine_ls_number_restraints 0
_refine_ls_restrained_S_all 1.019
_refine_ls_R_factor_all 0.1041
_refine_ls_R_factor_gt 0.0478
_refine_ls_shift/su_max 0.001
_refine_ls_shift/su_mean 0.000
_refine_ls_structure_factor_coef Fsqd
_refine_ls_weighting_details 'w=1/[\s^2^(Fo^2^)+(0.0346P)^2^+0.9936P] where P=(Fo^2^+2Fc^2^)/3'
_refine_ls_weighting_scheme calc
_refine_ls_wR_factor_gt 0.0778
_refine_ls_wR_factor_ref 0.0922
_reflns_Friedel_coverage 0.000
_reflns_number_gt 3005
_reflns_number_total 4904
_reflns_threshold_expression 'I > 2\s(I)'
_cod_data_source_file c9nj03087e4.cif
_cod_data_source_block 6_293K
_cod_depositor_comments
;
The following automatic conversions were performed:

'_exptl_absorpt_correction_type' value 'Multi-scan' changed to
'multi-scan' according to
/home/data/users/saulius/crontab/automatic-downloads/rss-feeds/RSC/lib/dictionaries/cif_core.dic
dictionary named 'cif_core.dic' version 2.4.2 from 2011-04-26.

Automatic conversion script
Id: cif_fix_values 4973 2017-02-22 13:04:09Z antanas 

 Adding full bibliography for 7058691--7058703.cif.
;
_cod_database_code 7058692
_shelx_shelxl_version_number 2018/3
_shelx_space_group_comment
;
The symmetry employed for this shelxl refinement is uniquely defined
by the following loop, which should always be used as a source of
symmetry information in preference to the above space-group names.
They are only intended as comments.
;
_shelx_estimated_absorpt_t_max 0.426
_shelx_estimated_absorpt_t_min 0.291
_olex2_refinement_description
;
1. Fixed Uiso
 At 1.2 times of:
  All C(H) groups, All C(H,H) groups, All Cl(H) groups
 At 1.5 times of:
  All C(H,H,H) groups
2.a Secondary CH2 refined with riding coordinates:
 C8(H8A,H8B), C9(H9A,H9B), C10(H10A,H10B), C11(H11A,H11B), C12(H12A,H12B)
2.b Aromatic/amide H refined with riding coordinates:
 C3(H3), C4(H4), C7(H7), C13(H13), C16(H16), C17(H17)
2.c Idealised Me refined as rotating group:
 C20(H20A,H20B,H20C), C21(H21A,H21B,H21C)
;
_olex2_submission_special_instructions 'No special instructions were received'

loop_
_space_group_symop_operation_xyz
'x, y, z'
'-x+1/2, y+1/2, -z+1/2'
'-x, -y, -z'
'x-1/2, -y-1/2, z-1/2'

loop_
_atom_site_label
_atom_site_type_symbol
_atom_site_fract_x
_atom_site_fract_y
_atom_site_fract_z
_atom_site_U_iso_or_equiv
_atom_site_adp_type
_atom_site_occupancy
_atom_site_site_symmetry_order
_atom_site_calc_flag
_atom_site_refinement_flags_posn
C1 C 1.0516(4) 0.8247(2) 0.0930(3) 0.0344(10) Uani 1 1 d .
C2 C 1.1402(4) 0.7962(3) 0.0581(3) 0.0421(11) Uani 1 1 d .
C3 C 1.1343(4) 0.8171(3) -0.0449(4) 0.0513(12) Uani 1 1 d .
H3 H 1.194309 0.797846 -0.067530 0.062 Uiso 1 1 calc R
C4 C 1.0416(5) 0.8661(3) -0.1174(4) 0.0548(13) Uani 1 1 d .
H4 H 1.038234 0.879955 -0.188910 0.066 Uiso 1 1 calc R
C5 C 0.9561(4) 0.8938(3) -0.0848(3) 0.0449(11) Uani 1 1 d .
C6 C 0.9582(4) 0.8745(2) 0.0203(3) 0.0352(10) Uani 1 1 d .
C7 C 0.8786(3) 0.9128(2) 0.0617(3) 0.0356(10) Uani 1 1 d .
H7 H 0.837552 0.960182 0.024202 0.043 Uiso 1 1 calc R
C8 C 0.7948(4) 0.9437(3) 0.1892(3) 0.0440(11) Uani 1 1 d .
H8A H 0.726957 0.914865 0.196211 0.053 Uiso 1 1 calc R
H8B H 0.761109 0.989332 0.136499 0.053 Uiso 1 1 calc R
C9 C 0.8792(4) 0.9762(3) 0.3026(3) 0.0473(12) Uani 1 1 d .
H9A H 0.949943 1.000665 0.295632 0.057 Uiso 1 1 calc R
H9B H 0.837318 1.019792 0.324293 0.057 Uiso 1 1 calc R
C10 C 0.9234(4) 0.9138(2) 0.3954(3) 0.0426(11) Uani 1 1 d .
H10A H 0.967579 0.941887 0.467550 0.051 Uiso 1 1 calc R
H10B H 0.852822 0.886608 0.399294 0.051 Uiso 1 1 calc R
C11 C 1.0522(4) 0.7978(3) 0.4795(3) 0.0451(12) Uani 1 1 d .
H11A H 0.986008 0.777124 0.497481 0.054 Uiso 1 1 calc R
H11B H 1.108991 0.828291 0.545103 0.054 Uiso 1 1 calc R
C12 C 1.1161(4) 0.7288(3) 0.4540(3) 0.0455(12) Uani 1 1 d .
H12A H 1.190123 0.748290 0.448183 0.055 Uiso 1 1 calc R
H12B H 1.139274 0.687835 0.514406 0.055 Uiso 1 1 calc R
C13 C 1.0306(4) 0.6159(3) 0.3363(3) 0.0377(10) Uani 1 1 d .
H13 H 1.079634 0.585041 0.399911 0.045 Uiso 1 1 calc R
C14 C 0.9592(4) 0.5717(2) 0.2358(3) 0.0380(10) Uani 1 1 d .
C15 C 0.9577(4) 0.4862(3) 0.2356(4) 0.0459(12) Uani 1 1 d .
C16 C 0.8961(4) 0.4415(3) 0.1436(4) 0.0526(13) Uani 1 1 d .
H16 H 0.895381 0.384065 0.147850 0.063 Uiso 1 1 calc R
C17 C 0.8334(4) 0.4811(3) 0.0424(4) 0.0494(12) Uani 1 1 d .
H17 H 0.791896 0.450141 -0.023482 0.059 Uiso 1 1 calc R
C18 C 0.8307(4) 0.5635(3) 0.0361(3) 0.0388(11) Uani 1 1 d .
C19 C 0.8914(4) 0.6117(2) 0.1325(3) 0.0348(10) Uani 1 1 d .
C20 C 0.8350(4) 0.6359(3) -0.1170(4) 0.0666(15) Uani 1 1 d .
H20A H 0.879065 0.593139 -0.135989 0.100 Uiso 1 1 calc GR
H20B H 0.892400 0.674336 -0.065244 0.100 Uiso 1 1 calc GR
H20C H 0.782307 0.664351 -0.185295 0.100 Uiso 1 1 calc GR
C21 C 1.3181(5) 0.7195(3) 0.1057(5) 0.0677(15) Uani 1 1 d .
H21A H 1.367434 0.764897 0.100693 0.102 Uiso 1 1 calc GR
H21B H 1.282191 0.691741 0.033296 0.102 Uiso 1 1 calc GR
H21C H 1.368816 0.681437 0.163209 0.102 Uiso 1 1 calc GR
N1 N 0.8586(3) 0.88815(19) 0.1451(2) 0.0324(8) Uani 1 1 d .
N2 N 1.0029(3) 0.8517(2) 0.3808(3) 0.0369(9) Uani 1 1 d .
N3 N 1.0339(3) 0.6929(2) 0.3475(2) 0.0357(8) Uani 1 1 d .
O1 O 1.0625(2) 0.80589(17) 0.1939(2) 0.0388(7) Uani 1 1 d .
O2 O 0.8844(2) 0.69044(16) 0.1218(2) 0.0406(7) Uani 1 1 d .
O3 O 1.2268(3) 0.7485(2) 0.1341(2) 0.0622(9) Uani 1 1 d .
O4 O 0.7639(2) 0.60085(18) -0.0652(2) 0.0454(8) Uani 1 1 d .
Fe1 Fe 0.92720(5) 0.77729(3) 0.22902(4) 0.03130(16) Uani 1 1 d .
Br1 Br 0.83131(5) 0.96017(3) -0.18659(4) 0.06788(19) Uani 1 1 d .
Br2 Br 1.04589(5) 0.42885(3) 0.37201(5) 0.0741(2) Uani 1 1 d .
Cl1 Cl 0.75541(10) 0.75202(7) 0.26344(8) 0.0469(3) Uani 1 1 d .
H2 H 1.064(4) 0.875(3) 0.375(4) 0.056 Uiso 1 1 d R

loop_
_atom_site_aniso_label
_atom_site_aniso_U_11
_atom_site_aniso_U_22
_atom_site_aniso_U_33
_atom_site_aniso_U_23
_atom_site_aniso_U_13
_atom_site_aniso_U_12
C1 0.036(3) 0.037(2) 0.032(2) -0.0049(19) 0.016(2) -0.003(2)
C2 0.046(3) 0.044(3) 0.040(2) -0.003(2) 0.022(2) -0.002(2)
C3 0.054(3) 0.061(3) 0.051(3) -0.008(2) 0.033(3) 0.000(3)
C4 0.072(4) 0.065(3) 0.037(2) 0.001(2) 0.032(3) -0.011(3)
C5 0.055(3) 0.043(3) 0.034(2) 0.002(2) 0.016(2) -0.008(2)
C6 0.039(3) 0.034(2) 0.028(2) 0.0000(18) 0.0099(19) -0.007(2)
C7 0.033(3) 0.032(2) 0.035(2) 0.0012(18) 0.009(2) -0.0019(19)
C8 0.045(3) 0.047(3) 0.042(2) -0.002(2) 0.021(2) 0.008(2)
C9 0.058(3) 0.036(3) 0.054(3) -0.007(2) 0.029(2) 0.001(2)
C10 0.053(3) 0.042(3) 0.037(2) -0.011(2) 0.024(2) -0.001(2)
C11 0.049(3) 0.052(3) 0.027(2) -0.003(2) 0.009(2) -0.005(2)
C12 0.043(3) 0.050(3) 0.030(2) 0.002(2) 0.001(2) -0.002(2)
C13 0.034(3) 0.041(3) 0.037(2) 0.010(2) 0.013(2) 0.005(2)
C14 0.033(3) 0.033(2) 0.046(2) 0.001(2) 0.014(2) 0.000(2)
C15 0.035(3) 0.041(3) 0.061(3) 0.009(2) 0.018(2) 0.002(2)
C16 0.046(3) 0.031(3) 0.082(4) -0.007(3) 0.028(3) -0.002(2)
C17 0.042(3) 0.045(3) 0.058(3) -0.017(2) 0.018(2) -0.006(2)
C18 0.031(3) 0.042(3) 0.044(2) -0.008(2) 0.016(2) 0.002(2)
C19 0.034(3) 0.032(2) 0.043(2) -0.005(2) 0.021(2) -0.001(2)
C20 0.055(3) 0.101(4) 0.047(3) 0.000(3) 0.024(3) 0.002(3)
C21 0.064(4) 0.061(4) 0.087(4) -0.001(3) 0.041(3) 0.011(3)
N1 0.032(2) 0.034(2) 0.0326(18) -0.0023(15) 0.0147(16) -0.0007(16)
N2 0.034(2) 0.042(2) 0.0330(18) -0.0022(16) 0.0128(16) -0.0053(18)
N3 0.036(2) 0.039(2) 0.0288(17) 0.0034(15) 0.0096(16) 0.0017(17)
O1 0.0354(17) 0.0503(18) 0.0317(15) 0.0044(13) 0.0150(13) 0.0033(14)
O2 0.0504(19) 0.0335(17) 0.0306(14) -0.0037(12) 0.0094(13) 0.0036(14)
O3 0.054(2) 0.087(3) 0.054(2) 0.0077(18) 0.0303(17) 0.026(2)
O4 0.0374(18) 0.056(2) 0.0378(16) -0.0097(14) 0.0101(14) -0.0010(15)
Fe1 0.0346(3) 0.0325(3) 0.0252(3) 0.0006(2) 0.0107(2) 0.0000(3)
Br1 0.0821(4) 0.0719(4) 0.0415(3) 0.0188(3) 0.0174(3) 0.0110(3)
Br2 0.0696(4) 0.0449(3) 0.0895(4) 0.0254(3) 0.0145(3) 0.0072(3)
Cl1 0.0430(7) 0.0597(7) 0.0415(6) -0.0021(5) 0.0209(5) -0.0121(6)

loop_
_atom_type_symbol
_atom_type_description
_atom_type_scat_dispersion_real
_atom_type_scat_dispersion_imag
_atom_type_scat_source
C C 0.0033 0.0016 'International Tables Vol C Tables 4.2.6.8 and 6.1.1.4'
H H 0.0000 0.0000 'International Tables Vol C Tables 4.2.6.8 and 6.1.1.4'
N N 0.0061 0.0033 'International Tables Vol C Tables 4.2.6.8 and 6.1.1.4'
O O 0.0106 0.0060 'International Tables Vol C Tables 4.2.6.8 and 6.1.1.4'
Fe Fe 0.3463 0.8444 'International Tables Vol C Tables 4.2.6.8 and 6.1.1.4'
Br Br -0.2901 2.4595 'International Tables Vol C Tables 4.2.6.8 and 6.1.1.4'
Cl Cl 0.1484 0.1585 'International Tables Vol C Tables 4.2.6.8 and 6.1.1.4'

loop_
_geom_angle_atom_site_label_1
_geom_angle_atom_site_label_2
_geom_angle_atom_site_label_3
_geom_angle
C6 C1 C2 119.0(4)
O1 C1 C2 118.4(4)
O1 C1 C6 122.6(4)
C3 C2 C1 120.1(4)
O3 C2 C1 114.7(4)
O3 C2 C3 125.2(4)
C2 C3 H3 119.5
C2 C3 C4 121.1(4)
C4 C3 H3 119.5
C3 C4 H4 120.3
C5 C4 C3 119.4(4)
C5 C4 H4 120.3
C4 C5 C6 121.8(4)
C4 C5 Br1 117.9(3)
C6 C5 Br1 120.3(4)
C1 C6 C7 118.8(3)
C5 C6 C1 118.6(4)
C5 C6 C7 122.0(4)
C6 C7 H7 117.3
N1 C7 C6 125.4(4)
N1 C7 H7 117.3
H8A C8 H8B 108.1
C9 C8 H8A 109.5
C9 C8 H8B 109.5
N1 C8 H8A 109.5
N1 C8 H8B 109.5
N1 C8 C9 110.7(3)
C8 C9 H9A 108.6
C8 C9 H9B 108.6
H9A C9 H9B 107.5
C10 C9 C8 114.9(4)
C10 C9 H9A 108.6
C10 C9 H9B 108.6
C9 C10 H10A 108.8
C9 C10 H10B 108.8
H10A C10 H10B 107.7
N2 C10 C9 113.8(3)
N2 C10 H10A 108.8
N2 C10 H10B 108.8
H11A C11 H11B 108.3
C12 C11 H11A 109.9
C12 C11 H11B 109.9
N2 C11 H11A 109.9
N2 C11 H11B 109.9
N2 C11 C12 108.9(3)
C11 C12 H12A 110.1
C11 C12 H12B 110.1
H12A C12 H12B 108.4
N3 C12 C11 107.9(3)
N3 C12 H12A 110.1
N3 C12 H12B 110.1
C14 C13 H13 117.0
N3 C13 H13 117.0
N3 C13 C14 126.0(4)
C15 C14 C13 120.7(4)
C15 C14 C19 117.4(4)
C19 C14 C13 121.9(4)
C14 C15 Br2 119.4(3)
C16 C15 C14 123.5(4)
C16 C15 Br2 117.1(3)
C15 C16 H16 120.7
C15 C16 C17 118.7(4)
C17 C16 H16 120.7
C16 C17 H17 119.4
C18 C17 C16 121.1(4)
C18 C17 H17 119.4
C17 C18 C19 121.1(4)
C17 C18 O4 119.5(4)
O4 C18 C19 119.3(4)
C18 C19 C14 118.2(4)
O2 C19 C14 123.4(3)
O2 C19 C18 118.4(4)
H20A C20 H20B 109.5
H20A C20 H20C 109.5
H20B C20 H20C 109.5
O4 C20 H20A 109.5
O4 C20 H20B 109.5
O4 C20 H20C 109.5
H21A C21 H21B 109.5
H21A C21 H21C 109.5
H21B C21 H21C 109.5
O3 C21 H21A 109.5
O3 C21 H21B 109.5
O3 C21 H21C 109.5
C7 N1 C8 117.2(3)
C7 N1 Fe1 122.9(3)
C8 N1 Fe1 119.6(3)
C10 N2 C11 110.8(3)
C10 N2 Fe1 117.0(2)
C10 N2 H2 110(3)
C11 N2 Fe1 108.9(2)
C11 N2 H2 107(3)
Fe1 N2 H2 103(3)
C12 N3 Fe1 114.1(3)
C13 N3 C12 119.2(3)
C13 N3 Fe1 126.6(3)
C1 O1 Fe1 123.7(2)
C19 O2 Fe1 132.6(2)
C2 O3 C21 117.7(4)
C18 O4 C20 114.0(3)
N1 Fe1 N2 85.12(12)
N1 Fe1 Cl1 93.52(9)
N2 Fe1 Cl1 89.94(10)
N3 Fe1 N1 161.94(12)
N3 Fe1 N2 78.45(13)
N3 Fe1 Cl1 93.91(10)
O1 Fe1 N1 81.86(12)
O1 Fe1 N2 89.95(12)
O1 Fe1 N3 90.59(12)
O1 Fe1 Cl1 175.38(9)
O2 Fe1 N1 109.53(11)
O2 Fe1 N2 165.25(12)
O2 Fe1 N3 86.80(12)
O2 Fe1 O1 90.46(12)
O2 Fe1 Cl1 90.82(9)

loop_
_geom_bond_atom_site_label_1
_geom_bond_atom_site_label_2
_geom_bond_distance
C1 C2 1.416(6)
C1 C6 1.409(5)
C1 O1 1.312(4)
C2 C3 1.367(6)
C2 O3 1.364(5)
C3 H3 0.9500
C3 C4 1.396(6)
C4 H4 0.9500
C4 C5 1.359(6)
C5 C6 1.405(5)
C5 Br1 1.902(4)
C6 C7 1.439(6)
C7 H7 0.9500
C7 N1 1.282(5)
C8 H8A 0.9900
C8 H8B 0.9900
C8 C9 1.514(6)
C8 N1 1.468(5)
C9 H9A 0.9900
C9 H9B 0.9900
C9 C10 1.514(6)
C10 H10A 0.9900
C10 H10B 0.9900
C10 N2 1.476(5)
C11 H11A 0.9900
C11 H11B 0.9900
C11 C12 1.495(6)
C11 N2 1.479(5)
C12 H12A 0.9900
C12 H12B 0.9900
C12 N3 1.466(5)
C13 H13 0.9500
C13 C14 1.442(5)
C13 N3 1.278(5)
C14 C15 1.412(6)
C14 C19 1.424(5)
C15 C16 1.348(6)
C15 Br2 1.915(4)
C16 H16 0.9500
C16 C17 1.391(6)
C17 H17 0.9500
C17 C18 1.363(6)
C18 C19 1.417(5)
C18 O4 1.384(5)
C19 O2 1.307(4)
C20 H20A 0.9800
C20 H20B 0.9800
C20 H20C 0.9800
C20 O4 1.426(5)
C21 H21A 0.9800
C21 H21B 0.9800
C21 H21C 0.9800
C21 O3 1.396(6)
N1 Fe1 2.122(3)
N2 Fe1 2.193(3)
N2 H2 0.86(4)
N3 Fe1 2.092(3)
O1 Fe1 1.944(3)
O2 Fe1 1.924(3)
Fe1 Cl1 2.3539(13)

loop_
_geom_hbond_atom_site_label_D
_geom_hbond_atom_site_label_H
_geom_hbond_atom_site_label_A
_geom_hbond_distance_DH
_geom_hbond_distance_HA
_geom_hbond_distance_DA
_geom_hbond_angle_DHA
_geom_hbond_publ_flag
C8 H8A Cl1 0.99 2.81 3.403(5) 119.4 yes
C10 H10B Cl1 0.99 2.79 3.376(4) 118.5 yes
C13 H13 Br2 0.95 2.61 3.119(4) 113.7 yes
C20 H20B O2 0.98 2.51 3.070(5) 116.1 yes

loop_
_geom_torsion_atom_site_label_1
_geom_torsion_atom_site_label_2
_geom_torsion_atom_site_label_3
_geom_torsion_atom_site_label_4
_geom_torsion
C1 C2 C3 C4 -0.3(7)
C1 C2 O3 C21 -179.0(4)
C1 C6 C7 N1 -23.1(6)
C2 C1 C6 C5 0.2(6)
C2 C1 C6 C7 -171.2(4)
C2 C1 O1 Fe1 -140.7(3)
C2 C3 C4 C5 0.3(7)
C3 C2 O3 C21 1.1(7)
C3 C4 C5 C6 0.0(7)
C3 C4 C5 Br1 -179.8(3)
C4 C5 C6 C1 -0.2(6)
C4 C5 C6 C7 170.9(4)
C5 C6 C7 N1 165.8(4)
C6 C1 C2 C3 0.0(6)
C6 C1 C2 O3 -180.0(4)
C6 C1 O1 Fe1 41.7(5)
C6 C7 N1 C8 167.7(4)
C6 C7 N1 Fe1 -6.5(5)
C8 C9 C10 N2 66.9(5)
C9 C8 N1 C7 -109.1(4)
C9 C8 N1 Fe1 65.2(4)
C9 C10 N2 C11 174.4(4)
C9 C10 N2 Fe1 -60.0(4)
C11 C12 N3 C13 -140.4(4)
C11 C12 N3 Fe1 37.5(4)
C12 C11 N2 C10 171.3(3)
C12 C11 N2 Fe1 41.2(4)
C13 C14 C15 C16 -177.7(4)
C13 C14 C15 Br2 2.8(6)
C13 C14 C19 C18 175.5(4)
C13 C14 C19 O2 -3.0(6)
C14 C13 N3 C12 -177.0(4)
C14 C13 N3 Fe1 5.4(6)
C14 C15 C16 C17 2.1(7)
C14 C19 O2 Fe1 -13.5(6)
C15 C14 C19 C18 -2.2(6)
C15 C14 C19 O2 179.3(4)
C15 C16 C17 C18 -2.1(7)
C16 C17 C18 C19 -0.1(7)
C16 C17 C18 O4 -177.7(4)
C17 C18 C19 C14 2.2(6)
C17 C18 C19 O2 -179.2(4)
C17 C18 O4 C20 -106.7(5)
C18 C19 O2 Fe1 168.0(3)
C19 C14 C15 C16 0.0(7)
C19 C14 C15 Br2 -179.5(3)
C19 C18 O4 C20 75.6(5)
N1 C8 C9 C10 -67.3(5)
N2 C11 C12 N3 -51.4(5)
N3 C13 C14 C15 -176.2(4)
N3 C13 C14 C19 6.1(7)
O1 C1 C2 C3 -177.6(4)
O1 C1 C2 O3 2.4(6)
O1 C1 C6 C5 177.8(4)
O1 C1 C6 C7 6.4(6)
O3 C2 C3 C4 179.7(4)
O4 C18 C19 C14 179.8(4)
O4 C18 C19 O2 -1.6(6)
Br1 C5 C6 C1 179.6(3)
Br1 C5 C6 C7 -9.3(6)
Br2 C15 C16 C17 -178.4(3)
